data_1546399
loop_
_publ_author_name
'Landmann, Johannes'
'Hennig, Philipp T.'
'Ignat'ev, Nikolai'
'Finze, Maik'

_publ_section_title
;
 Borylation of Fluorinated Arenes with the Boron-centred Nucleophile
 B(CN)32&#x2212; -- a Unique Entry to Aryltricyanoborates
;
_journal_name_full 'Chem. Sci.'
_journal_paper_doi 10.1039/C7SC02249B
_journal_year 2017
_chemical_formula_moiety 'C9 H3 B F2 K N3'
_chemical_formula_sum 'C9 H3 B F2 K N3'
_chemical_formula_weight 241.05
_space_group_crystal_system monoclinic
_space_group_IT_number 14
_space_group_name_Hall '-P 2yn'
_space_group_name_H-M_alt 'P 1 21/n 1'
_symmetry_space_group_name_Hall '-P 2yn'
_symmetry_space_group_name_H-M 'P 1 21/n 1'
_atom_sites_solution_hydrogens difmap
_atom_sites_solution_primary iterative
_atom_sites_solution_secondary difmap
_audit_creation_method SHELXL-2014/7
_audit_update_record
;
2017-05-09 deposited with the CCDC.
2017-06-26 downloaded from the CCDC.
;
_cell_angle_alpha 90
_cell_angle_beta 117.188(4)
_cell_angle_gamma 90
_cell_formula_units_Z 4
_cell_length_a 7.3664(11)
_cell_length_b 21.174(3)
_cell_length_c 7.3900(11)
_cell_measurement_reflns_used 2367
_cell_measurement_temperature 100(2)
_cell_measurement_theta_max 26.35
_cell_measurement_theta_min 3.24
_cell_volume 1025.3(3)
_computing_cell_refinement 'Saint+ ver. V8.34A (Bruker AXS)'
_computing_data_collection 'APEX2 ver. 2014.9 (Bruker AXS)'
_computing_data_reduction 'Saint+ ver. V8.34A (Bruker AXS)'
_computing_molecular_graphics 'ShelXLe (Huebschle et all, 2011)'
_computing_publication_material 'SHELXL-2014/7 (Sheldrick, 2014)'
_computing_structure_refinement 'SHELXL-2014/7 (Sheldrick, 2014)'
_computing_structure_solution 'SHELXT (Sheldrick, 2014)'
_diffrn_ambient_temperature 100(2)
_diffrn_detector 'CCD area detector (Apex2)'
_diffrn_measured_fraction_theta_full 1.000
_diffrn_measured_fraction_theta_max 1.000
_diffrn_measurement_device_type 'Bruker X8-APEX II'
_diffrn_measurement_method '\f and \w scans'
_diffrn_radiation_monochromator 'multi-layer mirror'
_diffrn_radiation_type MoK\a
_diffrn_radiation_wavelength 0.71073
_diffrn_reflns_av_R_equivalents 0.0373
_diffrn_reflns_av_unetI/netI 0.0396
_diffrn_reflns_Laue_measured_fraction_full 1.000
_diffrn_reflns_Laue_measured_fraction_max 1.000
_diffrn_reflns_limit_h_max 5
_diffrn_reflns_limit_h_min -9
_diffrn_reflns_limit_k_max 26
_diffrn_reflns_limit_k_min -26
_diffrn_reflns_limit_l_max 9
_diffrn_reflns_limit_l_min -8
_diffrn_reflns_number 8062
_diffrn_reflns_point_group_measured_fraction_full 1.000
_diffrn_reflns_point_group_measured_fraction_max 1.000
_diffrn_reflns_theta_full 26.000
_diffrn_reflns_theta_max 26.802
_diffrn_reflns_theta_min 1.924
_diffrn_source 'rotating-anode (Nonius FR-591)'
_exptl_absorpt_coefficient_mu 0.516
_exptl_absorpt_correction_T_max 0.7454
_exptl_absorpt_correction_T_min 0.6401
_exptl_absorpt_correction_type multi-scan
_exptl_absorpt_process_details 'SadAbs 2014/5 (Bruker AXS)'
_exptl_crystal_colour colourless
_exptl_crystal_density_diffrn 1.562
_exptl_crystal_description plate
_exptl_crystal_F_000 480
_exptl_crystal_size_max 0.250
_exptl_crystal_size_mid 0.100
_exptl_crystal_size_min 0.080
_refine_diff_density_max 0.315
_refine_diff_density_min -0.238
_refine_diff_density_rms 0.061
_refine_ls_extinction_method none
_refine_ls_goodness_of_fit_ref 1.053
_refine_ls_hydrogen_treatment refall
_refine_ls_matrix_type full
_refine_ls_number_parameters 157
_refine_ls_number_reflns 2198
_refine_ls_number_restraints 0
_refine_ls_restrained_S_all 1.053
_refine_ls_R_factor_all 0.0469
_refine_ls_R_factor_gt 0.0336
_refine_ls_shift/su_max 0.001
_refine_ls_shift/su_mean 0.000
_refine_ls_structure_factor_coef Fsqd
_refine_ls_weighting_details 'w=1/[\s^2^(Fo^2^)+(0.0310P)^2^+0.3899P] where P=(Fo^2^+2Fc^2^)/3'
_refine_ls_weighting_scheme calc
_refine_ls_wR_factor_gt 0.0733
_refine_ls_wR_factor_ref 0.0784
_reflns_Friedel_coverage 0.000
_reflns_number_gt 1765
_reflns_number_total 2198
_reflns_threshold_expression 'I > 2\s(I)'
_cod_data_source_file c7sc02249b2.cif
_cod_data_source_block JL088_JL_KB3c
_cod_database_code 1546399
_shelx_shelxl_version_number 2014/7
_shelx_space_group_comment
;
The symmetry employed for this shelxl refinement is uniquely defined
by the following loop, which should always be used as a source of
symmetry information in preference to the above space-group names.
They are only intended as comments.
;
_shelx_estimated_absorpt_t_min 0.882
_shelx_estimated_absorpt_t_max 0.960

loop_
_space_group_symop_operation_xyz
'x, y, z'
'-x+1/2, y+1/2, -z+1/2'
'-x, -y, -z'
'x-1/2, -y-1/2, z-1/2'

loop_
_atom_site_label
_atom_site_type_symbol
_atom_site_fract_x
_atom_site_fract_y
_atom_site_fract_z
_atom_site_U_iso_or_equiv
_atom_site_adp_type
_atom_site_occupancy
_atom_site_site_symmetry_order
_atom_site_calc_flag
K1 K 0.82696(6) 0.47361(2) 1.16770(6) 0.01767(12) Uani 1 1 d
H1 H 0.545(3) 0.7109(9) 0.281(3) 0.014(5) Uiso 1 1 d
F1 F 0.46410(18) 0.67251(5) 0.82076(16) 0.0227(3) Uani 1 1 d
N1 N 0.5460(3) 0.56872(8) 0.1718(2) 0.0206(4) Uani 1 1 d
C1 C 0.5273(3) 0.58676(8) 0.3083(3) 0.0160(4) Uani 1 1 d
B1 B 0.4979(3) 0.60931(10) 0.4999(3) 0.0151(4) Uani 1 1 d
N2 N 0.1253(3) 0.56354(7) 0.4442(2) 0.0192(4) Uani 1 1 d
H2 H 0.496(3) 0.8629(9) 0.592(3) 0.013(5) Uiso 1 1 d
F2 F 0.54475(18) 0.83106(5) 0.28570(18) 0.0265(3) Uani 1 1 d
C2 C 0.2799(3) 0.58253(8) 0.4675(3) 0.0155(4) Uani 1 1 d
N3 N 0.7896(2) 0.54844(7) 0.8343(2) 0.0183(4) Uani 1 1 d
H3 H 0.470(3) 0.7921(9) 0.832(3) 0.021(5) Uiso 1 1 d
C3 C 0.6681(3) 0.57438(8) 0.6955(3) 0.0151(4) Uani 1 1 d
C4 C 0.5065(3) 0.68499(8) 0.5253(3) 0.0147(4) Uani 1 1 d
C5 C 0.5285(3) 0.72679(9) 0.3904(3) 0.0164(4) Uani 1 1 d
C6 C 0.5243(3) 0.79081(9) 0.4207(3) 0.0187(4) Uani 1 1 d
C9 C 0.4844(3) 0.71216(9) 0.6855(3) 0.0166(4) Uani 1 1 d
C8 C 0.4798(3) 0.77627(9) 0.7155(3) 0.0204(4) Uani 1 1 d
C7 C 0.5000(3) 0.81675(9) 0.5787(3) 0.0201(4) Uani 1 1 d

loop_
_atom_site_aniso_label
_atom_site_aniso_U_11
_atom_site_aniso_U_22
_atom_site_aniso_U_33
_atom_site_aniso_U_23
_atom_site_aniso_U_13
_atom_site_aniso_U_12
K1 0.0131(2) 0.0252(2) 0.0140(2) 0.00025(17) 0.00559(16) -0.00003(18)
F1 0.0281(7) 0.0247(6) 0.0192(5) 0.0026(5) 0.0140(5) 0.0019(5)
N1 0.0184(9) 0.0228(9) 0.0205(8) -0.0009(7) 0.0088(7) -0.0009(7)
C1 0.0114(9) 0.0139(9) 0.0190(9) 0.0011(8) 0.0038(8) -0.0012(8)
B1 0.0121(10) 0.0181(10) 0.0146(10) 0.0007(8) 0.0057(9) 0.0009(9)
N2 0.0189(9) 0.0208(8) 0.0173(8) 0.0027(7) 0.0077(7) -0.0011(7)
F2 0.0283(7) 0.0199(6) 0.0335(7) 0.0082(5) 0.0161(6) 0.0009(5)
C2 0.0178(10) 0.0140(9) 0.0131(9) 0.0012(7) 0.0056(8) 0.0023(8)
N3 0.0170(8) 0.0195(8) 0.0189(8) -0.0010(7) 0.0087(7) -0.0010(7)
C3 0.0150(9) 0.0144(9) 0.0172(9) -0.0019(8) 0.0086(8) -0.0013(8)
C4 0.0076(8) 0.0182(9) 0.0159(9) 0.0005(8) 0.0032(7) 0.0013(7)
C5 0.0104(9) 0.0201(10) 0.0178(9) 0.0006(8) 0.0057(8) 0.0016(8)
C6 0.0130(9) 0.0197(9) 0.0202(10) 0.0071(8) 0.0048(8) 0.0003(8)
C9 0.0112(9) 0.0209(10) 0.0153(9) 0.0021(8) 0.0040(8) 0.0009(8)
C8 0.0163(10) 0.0233(11) 0.0164(9) -0.0023(8) 0.0028(8) 0.0044(8)
C7 0.0143(10) 0.0152(10) 0.0226(10) -0.0012(8) 0.0013(8) 0.0009(8)

loop_
_atom_type_symbol
_atom_type_description
_atom_type_scat_dispersion_real
_atom_type_scat_dispersion_imag
_atom_type_scat_source
C C 0.0033 0.0016 'International Tables Vol C Tables 4.2.6.8 and 6.1.1.4'
H H 0.0000 0.0000 'International Tables Vol C Tables 4.2.6.8 and 6.1.1.4'
B B 0.0013 0.0007 'International Tables Vol C Tables 4.2.6.8 and 6.1.1.4'
N N 0.0061 0.0033 'International Tables Vol C Tables 4.2.6.8 and 6.1.1.4'
F F 0.0171 0.0103 'International Tables Vol C Tables 4.2.6.8 and 6.1.1.4'
K K 0.2009 0.2494 'International Tables Vol C Tables 4.2.6.8 and 6.1.1.4'

loop_
_geom_angle_atom_site_label_1
_geom_angle_atom_site_label_2
_geom_angle_atom_site_label_3
_geom_angle
_geom_angle_site_symmetry_1
_geom_angle_site_symmetry_3
N3 K1 N2 162.11(5) . 3_667
N3 K1 N3 77.96(5) . 3_767
N2 K1 N3 107.01(5) 3_667 3_767
N3 K1 N1 75.08(5) . 3_666
N2 K1 N1 114.91(5) 3_667 3_666
N3 K1 N1 119.53(5) 3_767 3_666
N3 K1 N1 80.46(5) . 1_556
N2 K1 N1 86.64(5) 3_667 1_556
N3 K1 N1 145.33(5) 3_767 1_556
N1 K1 N1 79.88(5) 3_666 1_556
N3 K1 N2 89.25(5) . 1_656
N2 K1 N2 76.55(5) 3_667 1_656
N3 K1 N2 71.45(5) 3_767 1_656
N1 K1 N2 157.36(5) 3_666 1_656
N1 K1 N2 81.51(5) 1_556 1_656
N3 K1 F2 122.58(4) . 2_646
N2 K1 F2 74.34(4) 3_667 2_646
N3 K1 F2 66.16(4) 3_767 2_646
N1 K1 F2 85.18(4) 3_666 2_646
N1 K1 F2 148.11(4) 1_556 2_646
N2 K1 F2 117.28(4) 1_656 2_646
N3 K1 C2 158.71(5) . 3_667
N2 K1 C2 19.06(5) 3_667 3_667
N3 K1 C2 122.67(5) 3_767 3_667
N1 K1 C2 96.23(5) 3_666 3_667
N1 K1 C2 78.87(5) 1_556 3_667
N2 K1 C2 92.68(5) 1_656 3_667
F2 K1 C2 74.93(4) 2_646 3_667
N3 K1 C1 66.54(5) . 3_666
N2 K1 C1 126.98(5) 3_667 3_666
N3 K1 C1 102.56(5) 3_767 3_666
N1 K1 C1 17.15(4) 3_666 3_666
N1 K1 C1 93.20(5) 1_556 3_666
N2 K1 C1 155.77(5) 1_656 3_666
F2 K1 C1 78.99(4) 2_646 3_666
C2 K1 C1 109.57(5) 3_667 3_666
N3 K1 C3 94.64(5) . 3_767
N2 K1 C3 90.18(5) 3_667 3_767
N3 K1 C3 16.96(4) 3_767 3_767
N1 K1 C3 128.25(5) 3_666 3_767
N1 K1 C3 149.48(5) 1_556 3_767
N2 K1 C3 68.26(5) 1_656 3_767
F2 K1 C3 57.71(4) 2_646 3_767
C2 K1 C3 105.76(5) 3_667 3_767
C1 K1 C3 112.59(4) 3_666 3_767
N3 K1 K1 39.27(3) . 3_767
N2 K1 K1 142.91(4) 3_667 3_767
N3 K1 K1 38.69(3) 3_767 3_767
N1 K1 K1 98.88(4) 3_666 3_767
N1 K1 K1 115.23(4) 1_556 3_767
N2 K1 K1 77.62(4) 1_656 3_767
F2 K1 K1 94.74(3) 2_646 3_767
C2 K1 K1 160.90(4) 3_667 3_767
C1 K1 K1 83.47(4) 3_666 3_767
C3 K1 K1 55.44(3) 3_767 3_767
N3 K1 K1 73.99(4) . 3_667
N2 K1 K1 103.65(4) 3_667 3_667
N3 K1 K1 149.10(4) 3_767 3_667
N1 K1 K1 40.01(3) 3_666 3_667
N1 K1 K1 39.87(3) 1_556 3_667
N2 K1 K1 120.30(4) 1_656 3_667
F2 K1 K1 119.99(3) 2_646 3_667
C2 K1 K1 86.83(4) 3_667 3_667
C1 K1 K1 54.14(3) 3_666 3_667
C3 K1 K1 164.95(3) 3_767 3_667
K1 K1 K1 112.27(2) 3_767 3_667
C1 N1 K1 114.78(14) . 3_666
C1 N1 K1 127.97(14) . 1_554
K1 N1 K1 100.12(5) 3_666 1_554
N1 C1 B1 177.76(19) . .
N1 C1 K1 48.07(11) . 3_666
B1 C1 K1 130.79(12) . 3_666
C3 B1 C1 107.17(15) . .
C3 B1 C4 112.46(15) . .
C1 B1 C4 112.70(16) . .
C3 B1 C2 106.70(15) . .
C1 B1 C2 106.98(15) . .
C4 B1 C2 110.49(16) . .
C2 N2 K1 106.86(13) . 3_667
C2 N2 K1 135.54(15) . 1_454
K1 N2 K1 103.45(5) 3_667 1_454
C6 F2 K1 130.25(11) . 2_656
N2 C2 B1 179.9(2) . .
N2 C2 K1 54.07(11) . 3_667
B1 C2 K1 126.06(11) . 3_667
C3 N3 K1 140.44(15) . .
C3 N3 K1 116.16(14) . 3_767
K1 N3 K1 102.04(5) . 3_767
N3 C3 B1 178.93(19) . .
N3 C3 K1 46.88(11) . 3_767
B1 C3 K1 132.91(12) . 3_767
C9 C4 C5 116.25(17) . .
C9 C4 B1 119.78(16) . .
C5 C4 B1 123.94(17) . .
C6 C5 C4 119.31(18) . .
C6 C5 H1 121.1(12) . .
C4 C5 H1 119.6(12) . .
F2 C6 C7 118.03(17) . .
F2 C6 C5 118.38(17) . .
C7 C6 C5 123.58(18) . .
F1 C9 C8 117.99(17) . .
F1 C9 C4 117.61(16) . .
C8 C9 C4 124.40(18) . .
C9 C8 C7 118.27(19) . .
C9 C8 H3 120.4(12) . .
C7 C8 H3 121.2(12) . .
C6 C7 C8 118.19(18) . .
C6 C7 H2 120.0(11) . .
C8 C7 H2 121.8(11) . .

loop_
_geom_bond_atom_site_label_1
_geom_bond_atom_site_label_2
_geom_bond_distance
_geom_bond_site_symmetry_2
K1 N3 2.8348(17) .
K1 N2 2.8367(17) 3_667
K1 N3 2.8699(18) 3_767
K1 N1 2.8892(17) 3_666
K1 N1 2.8974(18) 1_556
K1 N2 2.9202(17) 1_656
K1 F2 3.1345(13) 2_646
K1 C2 3.352(2) 3_667
K1 C1 3.5258(19) 3_666
K1 C3 3.529(2) 3_767
K1 K1 4.4347(10) 3_767
K1 K1 4.4368(10) 3_667
F1 C9 1.365(2) .
N1 C1 1.145(2) .
N1 K1 2.8892(17) 3_666
N1 K1 2.8975(18) 1_554
C1 B1 1.600(3) .
C1 K1 3.5257(19) 3_666
B1 C3 1.598(3) .
B1 C4 1.611(3) .
B1 C2 1.615(3) .
N2 C2 1.144(3) .
N2 K1 2.8367(17) 3_667
N2 K1 2.9202(17) 1_454
F2 C6 1.372(2) .
F2 K1 3.1345(13) 2_656
C2 K1 3.3524(19) 3_667
N3 C3 1.147(2) .
N3 K1 2.8699(18) 3_767
C3 K1 3.529(2) 3_767
C4 C9 1.392(3) .
C4 C5 1.396(3) .
C5 C6 1.377(3) .
C5 H1 0.94(2) .
C6 C7 1.374(3) .
C9 C8 1.378(3) .
C8 C7 1.385(3) .
C8 H3 0.96(2) .
C7 H2 0.984(19) .
